data_7000755
loop_
_publ_author_name
'Schneider, Matthias N.'
'Seibald, Markus'
'Oeckler, Oliver'

_publ_section_title
;
 A new series of long-range ordered metastable phases in the system
 M--Sb--Te (M = Ge, Ag)
;
_journal_issue 11
_journal_name_full 'Dalton Transactions'
_journal_page_first 2004
_journal_page_last 2011
_journal_paper_doi 10.1039/b814000f
_journal_year 2009
_chemical_formula_sum 'Ag0.24 Sb10.76 Te4'
_chemical_formula_weight 1846.32
_chemical_name_systematic
; 
 Silver antimony telluride 
;
_space_group_IT_number 164
_symmetry_cell_setting trigonal
_symmetry_space_group_name_Hall '-P 3 2"'
_symmetry_space_group_name_H-M 'P -3 m 1'
_atom_sites_solution_hydrogens none
_atom_sites_solution_primary direct
_atom_sites_solution_secondary none
_audit_creation_method SHELXL-97
_cell_angle_alpha 90.00
_cell_angle_beta 90.00
_cell_angle_gamma 120.00
_cell_formula_units_Z 1
_cell_length_a 4.2820(10)
_cell_length_b 4.2820(10)
_cell_length_c 28.636(5)
_cell_measurement_reflns_used 1675
_cell_measurement_temperature 293(2)
_cell_measurement_theta_max 30
_cell_measurement_theta_min 5
_cell_volume 454.71(17)
_computing_cell_refinement 'IPDS software package (Stoe, 2002)'
_computing_data_collection 'IPDS software package (Stoe, 2002)'
_computing_data_reduction 'X-Area (Stoe, 2002)'
_computing_molecular_graphics 'Diamond 3.1'
_computing_structure_refinement 'SHELXL-97 (Sheldrick, 1997)'
_computing_structure_solution 'SHELXS-97 (Sheldrick, 1990)'
_diffrn_ambient_temperature 293(2)
_diffrn_measured_fraction_theta_full 0.984
_diffrn_measured_fraction_theta_max 0.984
_diffrn_radiation_monochromator graphite
_diffrn_radiation_source 'fine-focus sealed tube'
_diffrn_radiation_type MoK\a
_diffrn_radiation_wavelength 0.71073
_diffrn_reflns_av_R_equivalents 0.1040
_diffrn_reflns_av_sigmaI/netI 0.0462
_diffrn_reflns_limit_h_max 6
_diffrn_reflns_limit_h_min -6
_diffrn_reflns_limit_k_max 5
_diffrn_reflns_limit_k_min -6
_diffrn_reflns_limit_l_max 40
_diffrn_reflns_limit_l_min -37
_diffrn_reflns_number 4373
_diffrn_reflns_theta_full 29.90
_diffrn_reflns_theta_max 29.90
_diffrn_reflns_theta_min 2.85
_diffrn_standards_decay_% 0
_diffrn_standards_interval_count 0
_diffrn_standards_interval_time 0
_diffrn_standards_number 0
_exptl_absorpt_coefficient_mu 22.215
_exptl_absorpt_correction_T_max 0.641
_exptl_absorpt_correction_T_min 0.028
_exptl_absorpt_correction_type multi-scan
_exptl_absorpt_process_details 'from equivalents, scaled'
_exptl_crystal_colour metallic_dark_grey
_exptl_crystal_density_diffrn 6.742
_exptl_crystal_density_method 'not measured'
_exptl_crystal_description platelet
_exptl_crystal_F_000 768
_exptl_crystal_size_max 0.17
_exptl_crystal_size_mid 0.06
_exptl_crystal_size_min 0.02
_refine_diff_density_max 1.094
_refine_diff_density_min -1.465
_refine_diff_density_rms 0.325
_refine_ls_extinction_coef 0.0027(5)
_refine_ls_extinction_expression Fc^*^=kFc[1+0.001xFc^2^\l^3^/sin(2\q)]^-1/4^
_refine_ls_extinction_method SHELXL
_refine_ls_goodness_of_fit_ref 1.064
_refine_ls_hydrogen_treatment none
_refine_ls_matrix_type full
_refine_ls_number_parameters 26
_refine_ls_number_reflns 601
_refine_ls_number_restraints 0
_refine_ls_restrained_S_all 1.064
_refine_ls_R_factor_all 0.0839
_refine_ls_R_factor_gt 0.0538
_refine_ls_shift/su_max 0.000
_refine_ls_shift/su_mean 0.000
_refine_ls_structure_factor_coef Fsqd
_refine_ls_weighting_details 'calc w=1/[\s^2^(Fo^2^)+(0.0514P)^2^+0.0000P] where P=(Fo^2^+2Fc^2^)/3'
_refine_ls_weighting_scheme calc
_refine_ls_wR_factor_gt 0.1023
_refine_ls_wR_factor_ref 0.1207
_reflns_number_gt 333
_reflns_number_total 601
_reflns_threshold_expression >2sigma(I)
_cod_data_source_file b814000f.txt
_cod_data_source_block p-3m1
_cod_original_sg_symbol_H-M P-3m1
_cod_database_code 7000755

loop_
_symmetry_equiv_pos_as_xyz
'x, y, z'
'-y, x-y, z'
'-x+y, -x, z'
'y, x, -z'
'x-y, -y, -z'
'-x, -x+y, -z'
'-x, -y, -z'
'y, -x+y, -z'
'x-y, x, -z'
'-y, -x, z'
'-x+y, y, z'
'x, x-y, z'

loop_
_atom_site_label
_atom_site_type_symbol
_atom_site_fract_x
_atom_site_fract_y
_atom_site_fract_z
_atom_site_U_iso_or_equiv
_atom_site_adp_type
_atom_site_occupancy
_atom_site_symmetry_multiplicity
_atom_site_calc_flag
_atom_site_refinement_flags
_atom_site_disorder_assembly
_atom_site_disorder_group
Te1 Te 0.3333 0.6667 0.06246(5) 0.0175(3) Uani 1 6 d S . .
Te2 Te 0.0000 0.0000 0.19164(5) 0.0180(4) Uani 1 6 d S . .
Sb1 Sb 0.0000 0.0000 0.0000 0.0262(5) Uani 1 12 d S . .
Sb2 Sb 0.6667 0.3333 0.13472(6) 0.0310(7) Uani 0.88(9) 6 d SP . .
Ag2 Ag 0.6667 0.3333 0.13472(6) 0.0310(7) Uani 0.12(9) 6 d SP . .
Sb3 Sb 0.3333 0.6667 0.27267(5) 0.0174(4) Uani 1 6 d S . .
Sb4 Sb 0.6667 0.3333 0.32588(5) 0.0186(4) Uani 1 6 d S . .
Sb5 Sb 0.0000 0.0000 0.40724(4) 0.0170(4) Uani 1 6 d S . .
Sb6 Sb 0.3333 0.6667 0.46023(4) 0.0129(3) Uani 1 6 d S . .

loop_
_atom_site_aniso_label
_atom_site_aniso_U_11
_atom_site_aniso_U_22
_atom_site_aniso_U_33
_atom_site_aniso_U_23
_atom_site_aniso_U_13
_atom_site_aniso_U_12
Te1 0.0155(4) 0.0155(4) 0.0215(5) 0.000 0.000 0.0077(2)
Te2 0.0156(5) 0.0156(5) 0.0227(6) 0.000 0.000 0.0078(2)
Sb1 0.0259(7) 0.0259(7) 0.0267(9) 0.000 0.000 0.0130(3)
Sb2 0.0213(7) 0.0213(7) 0.0502(12) 0.000 0.000 0.0107(4)
Ag2 0.0213(7) 0.0213(7) 0.0502(12) 0.000 0.000 0.0107(4)
Sb3 0.0137(4) 0.0137(4) 0.0247(6) 0.000 0.000 0.0068(2)
Sb4 0.0141(5) 0.0141(5) 0.0278(7) 0.000 0.000 0.0070(2)
Sb5 0.0155(4) 0.0155(4) 0.0200(6) 0.000 0.000 0.0077(2)
Sb6 0.0113(4) 0.0113(4) 0.0160(6) 0.000 0.000 0.0056(2)

loop_
_atom_type_symbol
_atom_type_description
_atom_type_scat_dispersion_real
_atom_type_scat_dispersion_imag
_atom_type_scat_source
Ag Ag -0.8971 1.1015 'International Tables Vol C Tables 4.2.6.8 and 6.1.1.4'
Sb Sb -0.5866 1.5461 'International Tables Vol C Tables 4.2.6.8 and 6.1.1.4'
Te Te -0.5308 1.6751 'International Tables Vol C Tables 4.2.6.8 and 6.1.1.4'

loop_
_geom_angle_atom_site_label_1
_geom_angle_atom_site_label_2
_geom_angle_atom_site_label_3
_geom_angle
_geom_angle_site_symmetry_1
_geom_angle_site_symmetry_3
_geom_angle_publ_flag
Sb1 Te1 Sb1 89.12(3) . 1_565 ?
Sb1 Te1 Sb1 89.12(3) . 1_665 ?
Sb1 Te1 Sb1 89.12(3) 1_565 1_665 ?
Sb1 Te1 Ag2 175.96(5) . 1_565 ?
Sb1 Te1 Ag2 93.76(2) 1_565 1_565 ?
Sb1 Te1 Ag2 93.76(2) 1_665 1_565 ?
Sb1 Te1 Sb2 175.96(5) . 1_565 ?
Sb1 Te1 Sb2 93.76(2) 1_565 1_565 ?
Sb1 Te1 Sb2 93.76(2) 1_665 1_565 ?
Sb1 Te1 Ag2 93.76(2) . 1_455 ?
Sb1 Te1 Ag2 93.76(2) 1_565 1_455 ?
Sb1 Te1 Ag2 175.96(5) 1_665 1_455 ?
Ag2 Te1 Ag2 83.23(5) 1_565 1_455 ?
Sb2 Te1 Ag2 83.23(5) 1_565 1_455 ?
Sb1 Te1 Sb2 93.76(2) . 1_455 ?
Sb1 Te1 Sb2 93.76(2) 1_565 1_455 ?
Sb1 Te1 Sb2 175.96(5) 1_665 1_455 ?
Ag2 Te1 Sb2 83.23(5) 1_565 1_455 ?
Sb2 Te1 Sb2 83.23(5) 1_565 1_455 ?
Sb1 Te1 Sb2 93.76(2) . . ?
Sb1 Te1 Sb2 175.96(5) 1_565 . ?
Sb1 Te1 Sb2 93.76(2) 1_665 . ?
Ag2 Te1 Sb2 83.23(5) 1_565 . ?
Sb2 Te1 Sb2 83.23(5) 1_565 . ?
Ag2 Te1 Sb2 83.23(5) 1_455 . ?
Sb2 Te1 Sb2 83.23(5) 1_455 . ?
Ag2 Te2 Ag2 92.61(5) 1_455 1_445 ?
Ag2 Te2 Sb2 92.61(5) 1_445 1_455 ?
Ag2 Te2 Sb2 92.61(5) 1_455 1_445 ?
Sb2 Te2 Sb2 92.61(5) 1_455 1_445 ?
Ag2 Te2 Sb2 92.61(5) 1_455 . ?
Ag2 Te2 Sb2 92.61(5) 1_445 . ?
Sb2 Te2 Sb2 92.61(5) 1_455 . ?
Sb2 Te2 Sb2 92.61(5) 1_445 . ?
Te1 Sb1 Te1 180.00(4) 7 . ?
Te1 Sb1 Te1 89.12(3) 7 7_565 ?
Te1 Sb1 Te1 90.88(3) . 7_565 ?
Te1 Sb1 Te1 90.88(3) 7 1_545 ?
Te1 Sb1 Te1 89.12(3) . 1_545 ?
Te1 Sb1 Te1 180.00(4) 7_565 1_545 ?
Te1 Sb1 Te1 89.12(3) 7 7_665 ?
Te1 Sb1 Te1 90.88(3) . 7_665 ?
Te1 Sb1 Te1 89.12(3) 7_565 7_665 ?
Te1 Sb1 Te1 90.88(3) 1_545 7_665 ?
Te1 Sb1 Te1 90.88(3) 7 1_445 ?
Te1 Sb1 Te1 89.12(3) . 1_445 ?
Te1 Sb1 Te1 90.88(3) 7_565 1_445 ?
Te1 Sb1 Te1 89.12(3) 1_545 1_445 ?
Te1 Sb1 Te1 180.00(4) 7_665 1_445 ?
Te2 Sb2 Te2 92.61(5) 1_665 1_655 ?
Te2 Sb2 Te2 92.61(5) 1_665 . ?
Te2 Sb2 Te2 92.61(5) 1_655 . ?
Te2 Sb2 Te1 173.47(6) 1_665 1_545 ?
Te2 Sb2 Te1 91.90(2) 1_655 1_545 ?
Te2 Sb2 Te1 91.90(2) . 1_545 ?
Te2 Sb2 Te1 91.90(2) 1_665 1_655 ?
Te2 Sb2 Te1 91.90(2) 1_655 1_655 ?
Te2 Sb2 Te1 173.47(6) . 1_655 ?
Te1 Sb2 Te1 83.23(5) 1_545 1_655 ?
Te2 Sb2 Te1 91.90(2) 1_665 . ?
Te2 Sb2 Te1 173.47(6) 1_655 . ?
Te2 Sb2 Te1 91.90(2) . . ?
Te1 Sb2 Te1 83.23(5) 1_545 . ?
Te1 Sb2 Te1 83.23(5) 1_655 . ?
Sb4 Sb3 Sb4 94.99(5) 1_565 1_455 ?
Sb4 Sb3 Sb4 94.99(5) 1_565 . ?
Sb4 Sb3 Sb4 94.99(5) 1_455 . ?
Sb3 Sb4 Sb3 94.99(5) 1_545 1_655 ?
Sb3 Sb4 Sb3 94.99(5) 1_545 . ?
Sb3 Sb4 Sb3 94.99(5) 1_655 . ?
Sb6 Sb5 Sb6 95.14(4) 1_545 . ?
Sb6 Sb5 Sb6 95.14(4) 1_545 1_445 ?
Sb6 Sb5 Sb6 95.14(4) . 1_445 ?
Sb5 Sb6 Sb5 95.14(4) 1_565 . ?
Sb5 Sb6 Sb5 95.14(4) 1_565 1_665 ?
Sb5 Sb6 Sb5 95.14(4) . 1_665 ?

loop_
_geom_bond_atom_site_label_1
_geom_bond_atom_site_label_2
_geom_bond_distance
_geom_bond_site_symmetry_2
_geom_bond_publ_flag
Te1 Sb1 3.0514(10) . ?
Te1 Sb1 3.0514(10) 1_565 ?
Te1 Sb1 3.0514(10) 1_665 ?
Te1 Ag2 3.2238(15) 1_565 ?
Te1 Sb2 3.2238(15) 1_565 ?
Te1 Ag2 3.2238(15) 1_455 ?
Te1 Sb2 3.2238(15) 1_455 ?
Te1 Sb2 3.2238(15) . ?
Te2 Ag2 2.9612(13) 1_455 ?
Te2 Ag2 2.9612(13) 1_445 ?
Te2 Sb2 2.9612(13) 1_455 ?
Te2 Sb2 2.9612(13) 1_445 ?
Te2 Sb2 2.9612(13) . ?
Sb1 Te1 3.0514(10) 7 ?
Sb1 Te1 3.0514(10) 7_565 ?
Sb1 Te1 3.0514(10) 1_545 ?
Sb1 Te1 3.0514(10) 7_665 ?
Sb1 Te1 3.0514(10) 1_445 ?
Sb2 Te2 2.9612(13) 1_665 ?
Sb2 Te2 2.9612(13) 1_655 ?
Sb2 Te1 3.2238(15) 1_545 ?
Sb2 Te1 3.2238(15) 1_655 ?
Sb3 Sb4 2.9041(11) 1_565 ?
Sb3 Sb4 2.9041(11) 1_455 ?
Sb3 Sb4 2.9041(11) . ?
Sb4 Sb3 2.9041(11) 1_545 ?
Sb4 Sb3 2.9041(11) 1_655 ?
Sb5 Sb6 2.9007(9) 1_545 ?
Sb5 Sb6 2.9007(9) . ?
Sb5 Sb6 2.9007(9) 1_445 ?
Sb6 Sb5 2.9007(9) 1_565 ?
Sb6 Sb5 2.9007(9) 1_665 ?
